data_7005734
loop_
_publ_author_name
'Takamizawa, Satoshi'
'Kohbara, Masa-aki'

_publ_section_title
;
 Closed-pore crystal capable of adsorbing CO2 onto isolated cavities
 generated by disorderly mixing of substituents on host skeleton.
;
_journal_issue 33
_journal_name_full 'Dalton transactions (Cambridge, England : 2003)'
_journal_page_first 3640
_journal_page_last 3645
_journal_paper_doi 10.1039/b704977c
_journal_year 2007
_chemical_formula_sum 'C35 H30 N2 O8 Rh2'
_chemical_formula_weight 812.43
_chemical_name_systematic
;
?
;
_space_group_IT_number 2
_symmetry_cell_setting triclinic
_symmetry_space_group_name_Hall '-P 1'
_symmetry_space_group_name_H-M 'P -1'
_atom_sites_solution_hydrogens geom
_atom_sites_solution_primary direct
_atom_sites_solution_secondary difmap
_audit_creation_method SHELXL-97
_cell_angle_alpha 80.105(2)
_cell_angle_beta 80.621(2)
_cell_angle_gamma 86.903(2)
_cell_formula_units_Z 2
_cell_length_a 10.3271(10)
_cell_length_b 10.4903(10)
_cell_length_c 15.6507(15)
_cell_measurement_temperature 90
_cell_volume 1647.4(3)
_computing_cell_refinement 'Bruker SMART'
_computing_data_collection 'Bruker SMART'
_computing_data_reduction 'Bruker SAINT'
_computing_molecular_graphics 'Bruker SHELXTL'
_computing_publication_material 'Bruker SHELXTL'
_computing_structure_refinement 'SHELXL-97 (Sheldrick, 1997)'
_computing_structure_solution 'SHELXS-97 (Sheldrick, 1990)'
_diffrn_ambient_temperature 90
_diffrn_detector_area_resol_mean 8.366
_diffrn_measured_fraction_theta_full 0.983
_diffrn_measured_fraction_theta_max 0.983
_diffrn_measurement_device_type 'CCD area detector'
_diffrn_measurement_method 'phi and omega scans'
_diffrn_radiation_monochromator graphite
_diffrn_radiation_source 'fine-focus sealed tube'
_diffrn_radiation_type MoK\a
_diffrn_radiation_wavelength 0.71073
_diffrn_reflns_av_R_equivalents 0.0136
_diffrn_reflns_av_sigmaI/netI 0.0279
_diffrn_reflns_limit_h_max 13
_diffrn_reflns_limit_h_min -11
_diffrn_reflns_limit_k_max 12
_diffrn_reflns_limit_k_min -14
_diffrn_reflns_limit_l_max 20
_diffrn_reflns_limit_l_min -20
_diffrn_reflns_number 12077
_diffrn_reflns_theta_full 28.32
_diffrn_reflns_theta_max 28.32
_diffrn_reflns_theta_min 1.34
_exptl_absorpt_coefficient_mu 1.056
_exptl_absorpt_correction_T_max 0.9393
_exptl_absorpt_correction_T_min 0.5698
_exptl_absorpt_correction_type empirical
_exptl_absorpt_process_details
;
SADABS; sheldrick, 1996
;
_exptl_crystal_colour red
_exptl_crystal_density_diffrn 1.638
_exptl_crystal_density_method 'not measured'
_exptl_crystal_description plate
_exptl_crystal_F_000 816
_exptl_crystal_size_max 0.60
_exptl_crystal_size_mid 0.40
_exptl_crystal_size_min 0.06
_refine_diff_density_max 1.592
_refine_diff_density_min -0.655
_refine_diff_density_rms 0.088
_refine_ls_extinction_method none
_refine_ls_goodness_of_fit_ref 1.080
_refine_ls_hydrogen_treatment constr
_refine_ls_matrix_type full
_refine_ls_number_parameters 456
_refine_ls_number_reflns 8052
_refine_ls_number_restraints 618
_refine_ls_restrained_S_all 1.048
_refine_ls_R_factor_all 0.0290
_refine_ls_R_factor_gt 0.0252
_refine_ls_shift/su_max 0.001
_refine_ls_shift/su_mean 0.000
_refine_ls_structure_factor_coef Fsqd
_refine_ls_weighting_details 'calc w=1/[\s^2^(Fo^2^)+(0.0341P)^2^+0.7358P] where P=(Fo^2^+2Fc^2^)/3'
_refine_ls_weighting_scheme calc
_refine_ls_wR_factor_gt 0.0618
_refine_ls_wR_factor_ref 0.0681
_reflns_number_gt 7240
_reflns_number_total 8052
_reflns_threshold_expression >2sigma(I)
_cod_data_source_file b704977c.txt
_cod_data_source_block 51005k1
_cod_depositor_comments
;
The following automatic conversions were performed:
'_symmetry_cell_setting' value 'Triclinic' changed to 'triclinic'
according to '/home/saulius/struct/CIF-dictionaries/cif_core.dic'
dictionary named 'cif_core.dic' version 2.4.1 from 2010-06-29.

Automatic conversion script
Id: cif_fix_enum 1527 2010-12-29 10:47:43Z saulius 
;
_cod_original_sg_symbol_H-M P-1
_cod_database_code 7005734

loop_
_symmetry_equiv_pos_as_xyz
'x, y, z'
'-x, -y, -z'

loop_
_atom_site_label
_atom_site_type_symbol
_atom_site_fract_x
_atom_site_fract_y
_atom_site_fract_z
_atom_site_U_iso_or_equiv
_atom_site_adp_type
_atom_site_occupancy
_atom_site_symmetry_multiplicity
_atom_site_calc_flag
_atom_site_refinement_flags
_atom_site_disorder_assembly
_atom_site_disorder_group
C1 C 0.36501(19) 1.21596(18) 0.01257(11) 0.0170(4) Uani 1 1 d U . .
C2 C 0.2899(2) 1.33903(19) 0.02338(12) 0.0190(4) Uani 1 1 d U . .
C3 C 0.1667(2) 1.3365(2) 0.07596(14) 0.0272(4) Uani 1 1 d U . .
H3 H 0.1293 1.2560 0.1033 0.033 Uiso 1 1 calc R . .
C4 C 0.0991(2) 1.4511(2) 0.08835(16) 0.0343(5) Uani 1 1 d U . .
H4 H 0.0149 1.4492 0.1237 0.041 Uiso 1 1 calc R . .
C5 C 0.1540(2) 1.5686(2) 0.04927(17) 0.0331(5) Uani 1 1 d U . .
H5 H 0.1077 1.6471 0.0582 0.040 Uiso 1 1 calc R . .
C6 C 0.2761(2) 1.5720(2) -0.00269(17) 0.0320(5) Uani 1 1 d U . .
H6 H 0.3139 1.6528 -0.0289 0.038 Uiso 1 1 calc R . .
C7 C 0.3433(2) 1.4575(2) -0.01641(15) 0.0268(4) Uani 1 1 d U . .
H7 H 0.4262 1.4599 -0.0532 0.032 Uiso 1 1 calc R . .
C8 C 0.61378(19) 1.04163(18) 0.12992(12) 0.0170(4) Uani 1 1 d U . .
C9 C 0.67577(19) 1.07469(19) 0.20239(12) 0.0183(4) Uani 1 1 d U . .
C10 C 0.7876(2) 1.1494(2) 0.18318(13) 0.0218(4) Uani 1 1 d U . .
H10 H 0.8242 1.1787 0.1237 0.026 Uiso 1 1 calc R . .
C11 C 0.8459(2) 1.1812(2) 0.25010(14) 0.0255(4) Uani 1 1 d U . .
H11 H 0.9223 1.2319 0.2365 0.031 Uiso 1 1 calc R . .
C12 C 0.7923(2) 1.1389(2) 0.33719(13) 0.0260(4) Uani 1 1 d U . .
H12 H 0.8323 1.1606 0.3832 0.031 Uiso 1 1 calc R . .
C13 C 0.6809(2) 1.0654(2) 0.35689(13) 0.0277(5) Uani 1 1 d U . .
H13 H 0.6444 1.0367 0.4164 0.033 Uiso 1 1 calc R . .
C14 C 0.6221(2) 1.0331(2) 0.28988(13) 0.0229(4) Uani 1 1 d U . .
H14 H 0.5455 0.9827 0.3037 0.027 Uiso 1 1 calc R . .
C15 C 0.2230(2) 0.54714(19) 0.54421(14) 0.0225(4) Uani 1 1 d U . .
C16 C 0.3439(2) 0.5855(2) 0.57346(15) 0.0264(4) Uani 1 1 d U . .
C17 C 0.4401(2) 0.6537(2) 0.51342(17) 0.0321(5) Uani 1 1 d U . .
H17 H 0.4308 0.6744 0.4532 0.039 Uiso 1 1 calc R . .
C18 C 0.5502(3) 0.6916(3) 0.5423(2) 0.0419(6) Uani 1 1 d U . .
H18 H 0.6169 0.7378 0.5016 0.050 Uiso 1 1 calc R . .
C19 C 0.5627(3) 0.6622(3) 0.6296(2) 0.0480(7) Uani 1 1 d U . .
H19 H 0.6382 0.6886 0.6489 0.058 Uiso 1 1 calc R . .
C20 C 0.4670(3) 0.5949(3) 0.6897(2) 0.0450(6) Uani 1 1 d U . .
H20 H 0.4762 0.5756 0.7500 0.054 Uiso 1 1 calc R . .
C21 C 0.3580(2) 0.5556(2) 0.66188(17) 0.0349(5) Uani 1 1 d U . .
H21 H 0.2924 0.5083 0.7029 0.042 Uiso 1 1 calc R . .
C22 C -0.08995(19) 0.70887(19) 0.56117(12) 0.0190(4) Uani 1 1 d U . .
C23 C -0.14031(19) 0.82788(19) 0.59717(12) 0.0183(4) Uani 1 1 d U . .
C24 C -0.1826(2) 0.8208(2) 0.68732(12) 0.0215(4) Uani 1 1 d U . .
H24 H -0.1730 0.7418 0.7261 0.026 Uiso 1 1 calc R . .
C25 C -0.2385(2) 0.9288(2) 0.71997(13) 0.0248(4) Uani 1 1 d U . .
H25 H -0.2680 0.9240 0.7812 0.030 Uiso 1 1 calc R . .
C26 C -0.2513(2) 1.0440(2) 0.66337(14) 0.0253(4) Uani 1 1 d U . .
H26 H -0.2915 1.1176 0.6858 0.030 Uiso 1 1 calc R . .
C27 C -0.2060(2) 1.0528(2) 0.57417(14) 0.0251(4) Uani 1 1 d U . .
H27 H -0.2127 1.1329 0.5360 0.030 Uiso 1 1 calc R . .
C28 C -0.1508(2) 0.94456(19) 0.54067(13) 0.0219(4) Uani 1 1 d U . .
H28 H -0.1204 0.9501 0.4795 0.026 Uiso 1 1 calc R . .
C29 C 0.31815(19) 0.71657(19) 0.19972(12) 0.0185(4) Uani 1 1 d U . .
H29 H 0.4089 0.6952 0.1861 0.022 Uiso 1 1 calc R . .
C30 C 0.2432(2) 0.64445(19) 0.27056(12) 0.0198(4) Uani 1 1 d U . .
H30 H 0.2828 0.5729 0.3037 0.024 Uiso 1 1 calc R . .
C31 C 0.0600(2) 0.76973(19) 0.24269(13) 0.0208(4) Uani 1 1 d U . .
C32 C 0.13610(19) 0.84075(19) 0.16828(12) 0.0182(4) Uani 1 1 d U . .
C33A C -0.0864(3) 0.7973(3) 0.2631(2) 0.0234(6) Uani 0.859(5) 1 d PU . .
H33A H -0.1033 0.8920 0.2509 0.028 Uiso 0.859(5) 1 calc PR . .
H33B H -0.1165 0.7674 0.3264 0.028 Uiso 0.859(5) 1 calc PR . .
C34A C -0.1658(3) 0.7311(3) 0.20953(19) 0.0354(7) Uani 0.859(5) 1 d PU . .
H34A H -0.1431 0.7671 0.1471 0.053 Uiso 0.859(5) 1 calc PR . .
H34B H -0.2598 0.7460 0.2287 0.053 Uiso 0.859(5) 1 calc PR . .
H34C H -0.1455 0.6379 0.2185 0.053 Uiso 0.859(5) 1 calc PR . .
C35A C 0.0764(5) 0.9485(5) 0.1104(4) 0.0241(9) Uani 0.859(5) 1 d PU . .
H35A H 0.0624 1.0249 0.1393 0.036 Uiso 0.859(5) 1 calc PR . .
H35B H -0.0079 0.9216 0.0993 0.036 Uiso 0.859(5) 1 calc PR . .
H35C H 0.1357 0.9695 0.0545 0.036 Uiso 0.859(5) 1 calc PR . .
C33B C 0.063(4) 0.932(4) 0.102(3) 0.018(4) Uani 0.141(5) 1 d PU . .
H33C H 0.0282 1.0089 0.1273 0.022 Uiso 0.141(5) 1 calc PR . .
H33D H 0.1260 0.9614 0.0478 0.022 Uiso 0.141(5) 1 calc PR . .
C34B C -0.0393(18) 0.8707(17) 0.0793(11) 0.033(4) Uani 0.141(5) 1 d PU . .
H34D H -0.0090 0.8358 0.0251 0.049 Uiso 0.141(5) 1 calc PR . .
H34E H -0.1119 0.9332 0.0704 0.049 Uiso 0.141(5) 1 calc PR . .
H34F H -0.0695 0.7998 0.1268 0.049 Uiso 0.141(5) 1 calc PR . .
C35B C -0.0714(19) 0.8087(19) 0.2913(13) 0.022(4) Uani 0.141(5) 1 d PU . .
H35D H -0.1362 0.7436 0.2915 0.033 Uiso 0.141(5) 1 calc PR . .
H35E H -0.1005 0.8929 0.2619 0.033 Uiso 0.141(5) 1 calc PR . .
H35F H -0.0624 0.8146 0.3518 0.033 Uiso 0.141(5) 1 calc PR . .
N1 N 0.26542(16) 0.81685(16) 0.14927(10) 0.0171(3) Uani 1 1 d U . .
N2 N 0.11465(17) 0.67329(16) 0.29391(11) 0.0206(3) Uani 1 1 d U . .
O1 O 0.31655(14) 1.11205(13) 0.05685(8) 0.0185(3) Uani 1 1 d U . .
O2 O 0.47333(14) 1.22422(13) -0.03978(9) 0.0196(3) Uani 1 1 d U . .
O3 O 0.66745(13) 1.08734(13) 0.05222(8) 0.0184(3) Uani 1 1 d U . .
O4 O 0.51236(13) 0.97317(13) 0.14943(8) 0.0185(3) Uani 1 1 d U . .
O5 O 0.20552(14) 0.59197(14) 0.46631(9) 0.0229(3) Uani 1 1 d U . .
O6 O 0.14545(14) 0.47435(14) 0.60097(9) 0.0235(3) Uani 1 1 d U . .
O7 O -0.10114(14) 0.60276(13) 0.61466(9) 0.0218(3) Uani 1 1 d U . .
O8 O -0.04222(15) 0.72190(14) 0.47995(9) 0.0230(3) Uani 1 1 d U . .
Rh1 Rh 0.416550(14) 0.939842(13) 0.051339(8) 0.01407(5) Uani 1 1 d U . .
Rh2 Rh 0.031933(15) 0.562575(14) 0.428364(9) 0.01776(5) Uani 1 1 d U . .

loop_
_atom_site_aniso_label
_atom_site_aniso_U_11
_atom_site_aniso_U_22
_atom_site_aniso_U_33
_atom_site_aniso_U_23
_atom_site_aniso_U_13
_atom_site_aniso_U_12
C1 0.0209(9) 0.0172(9) 0.0119(8) -0.0022(7) 0.0001(7) -0.0001(7)
C2 0.0229(10) 0.0171(9) 0.0168(8) -0.0041(7) -0.0020(7) 0.0019(7)
C3 0.0274(11) 0.0238(10) 0.0272(10) -0.0053(8) 0.0056(8) 0.0020(8)
C4 0.0321(12) 0.0323(12) 0.0355(12) -0.0086(10) 0.0042(10) 0.0075(10)
C5 0.0354(12) 0.0237(11) 0.0429(13) -0.0136(10) -0.0086(10) 0.0090(9)
C6 0.0338(12) 0.0175(10) 0.0447(13) -0.0037(9) -0.0081(10) 0.0000(9)
C7 0.0254(10) 0.0207(10) 0.0327(11) -0.0028(8) -0.0016(9) -0.0002(8)
C8 0.0196(9) 0.0151(8) 0.0144(8) -0.0020(7) 0.0016(7) 0.0038(7)
C9 0.0201(9) 0.0194(9) 0.0140(8) -0.0027(7) 0.0003(7) 0.0032(7)
C10 0.0241(10) 0.0215(10) 0.0179(9) -0.0015(7) 0.0001(7) 0.0010(8)
C11 0.0257(11) 0.0259(10) 0.0246(10) -0.0038(8) -0.0029(8) -0.0022(8)
C12 0.0284(11) 0.0309(11) 0.0202(9) -0.0067(8) -0.0064(8) 0.0014(9)
C13 0.0292(11) 0.0369(12) 0.0155(9) -0.0032(8) -0.0012(8) 0.0006(9)
C14 0.0223(10) 0.0283(11) 0.0162(9) -0.0022(8) 0.0010(7) -0.0008(8)
C15 0.0221(10) 0.0171(9) 0.0267(10) -0.0080(8) 0.0053(8) 0.0016(8)
C16 0.0232(10) 0.0213(10) 0.0346(11) -0.0095(8) 0.0009(8) 0.0003(8)
C17 0.0265(11) 0.0272(11) 0.0417(13) -0.0123(10) 0.0053(10) -0.0036(9)
C18 0.0268(12) 0.0371(14) 0.0621(17) -0.0166(12) 0.0027(11) -0.0065(10)
C19 0.0295(13) 0.0462(16) 0.0738(19) -0.0209(14) -0.0124(13) -0.0017(11)
C20 0.0374(14) 0.0492(16) 0.0519(15) -0.0094(13) -0.0171(12) 0.0006(12)
C21 0.0311(12) 0.0336(13) 0.0398(13) -0.0053(10) -0.0057(10) -0.0010(10)
C22 0.0186(9) 0.0167(9) 0.0193(9) -0.0030(7) 0.0049(7) -0.0027(7)
C23 0.0173(9) 0.0186(9) 0.0179(8) -0.0049(7) 0.0023(7) -0.0017(7)
C24 0.0247(10) 0.0211(10) 0.0180(9) -0.0045(7) 0.0004(8) -0.0026(8)
C25 0.0287(11) 0.0281(11) 0.0179(9) -0.0093(8) 0.0020(8) -0.0017(9)
C26 0.0292(11) 0.0229(10) 0.0246(10) -0.0107(8) 0.0001(8) 0.0010(8)
C27 0.0338(11) 0.0174(9) 0.0224(10) -0.0032(8) -0.0001(8) -0.0003(8)
C28 0.0279(10) 0.0196(9) 0.0168(9) -0.0041(7) 0.0025(7) -0.0021(8)
C29 0.0191(9) 0.0181(9) 0.0158(8) -0.0021(7) 0.0032(7) 0.0005(7)
C30 0.0220(10) 0.0165(9) 0.0185(9) -0.0031(7) 0.0042(7) -0.0004(7)
C31 0.0206(10) 0.0171(9) 0.0216(9) -0.0032(7) 0.0060(7) -0.0016(7)
C32 0.0204(9) 0.0165(9) 0.0169(8) -0.0038(7) 0.0011(7) -0.0018(7)
C33A 0.0203(13) 0.0222(13) 0.0232(14) 0.0008(11) 0.0051(11) 0.0008(10)
C34A 0.0274(14) 0.0375(16) 0.0394(15) -0.0005(12) -0.0037(11) -0.0072(12)
C35A 0.0223(18) 0.025(2) 0.0245(19) -0.0021(13) -0.0033(13) -0.0002(14)
C33B 0.018(4) 0.018(4) 0.018(4) -0.0029(11) -0.0030(11) -0.0005(10)
C34B 0.039(7) 0.029(6) 0.029(6) -0.004(5) -0.005(5) 0.003(5)
C35B 0.022(4) 0.022(4) 0.022(4) -0.0035(11) -0.0032(11) -0.0005(10)
N1 0.0196(8) 0.0177(8) 0.0127(7) -0.0023(6) 0.0020(6) -0.0021(6)
N2 0.0211(8) 0.0163(8) 0.0207(8) -0.0024(6) 0.0076(6) -0.0020(6)
O1 0.0216(7) 0.0155(6) 0.0152(6) -0.0013(5) 0.0050(5) 0.0006(5)
O2 0.0224(7) 0.0159(6) 0.0172(6) -0.0010(5) 0.0051(5) 0.0000(5)
O3 0.0214(7) 0.0202(7) 0.0116(6) -0.0009(5) 0.0029(5) -0.0038(5)
O4 0.0204(7) 0.0209(7) 0.0119(6) -0.0005(5) 0.0024(5) -0.0030(5)
O5 0.0236(7) 0.0205(7) 0.0210(7) -0.0030(6) 0.0084(6) -0.0056(6)
O6 0.0233(7) 0.0222(7) 0.0219(7) -0.0007(6) 0.0035(6) -0.0034(6)
O7 0.0276(8) 0.0168(7) 0.0170(6) -0.0022(5) 0.0076(5) -0.0006(6)
O8 0.0296(8) 0.0162(7) 0.0184(6) -0.0022(5) 0.0100(6) -0.0009(6)
Rh1 0.01692(8) 0.01356(8) 0.00925(7) -0.00014(5) 0.00357(5) -0.00088(5)
Rh2 0.02008(8) 0.01360(8) 0.01562(8) -0.00135(5) 0.00829(6) -0.00211(6)

loop_
_atom_type_symbol
_atom_type_description
_atom_type_scat_dispersion_real
_atom_type_scat_dispersion_imag
_atom_type_scat_source
C C 0.0033 0.0016 'International Tables Vol C Tables 4.2.6.8 and 6.1.1.4'
H H 0.0000 0.0000 'International Tables Vol C Tables 4.2.6.8 and 6.1.1.4'
N N 0.0061 0.0033 'International Tables Vol C Tables 4.2.6.8 and 6.1.1.4'
O O 0.0106 0.0060 'International Tables Vol C Tables 4.2.6.8 and 6.1.1.4'
Rh Rh -1.1178 0.9187 'International Tables Vol C Tables 4.2.6.8 and 6.1.1.4'

loop_
_geom_angle_atom_site_label_1
_geom_angle_atom_site_label_2
_geom_angle_atom_site_label_3
_geom_angle
_geom_angle_site_symmetry_1
_geom_angle_site_symmetry_3
_geom_angle_publ_flag
O1 C1 O2 125.40(18) . . ?
O1 C1 C2 117.46(16) . . ?
O2 C1 C2 117.14(16) . . ?
C7 C2 C3 119.33(19) . . ?
C7 C2 C1 120.45(18) . . ?
C3 C2 C1 120.19(18) . . ?
C4 C3 C2 120.1(2) . . ?
C3 C4 C5 120.0(2) . . ?
C6 C5 C4 120.3(2) . . ?
C5 C6 C7 119.9(2) . . ?
C6 C7 C2 120.3(2) . . ?
O4 C8 O3 125.33(18) . . ?
O4 C8 C9 118.55(16) . . ?
O3 C8 C9 116.12(17) . . ?
C10 C9 C14 119.34(18) . . ?
C10 C9 C8 119.99(16) . . ?
C14 C9 C8 120.67(18) . . ?
C11 C10 C9 120.49(18) . . ?
C10 C11 C12 119.9(2) . . ?
C13 C12 C11 120.0(2) . . ?
C12 C13 C14 120.28(19) . . ?
C13 C14 C9 119.97(19) . . ?
O5 C15 O6 126.0(2) . . ?
O5 C15 C16 117.54(18) . . ?
O6 C15 C16 116.49(19) . . ?
C17 C16 C21 120.1(2) . . ?
C17 C16 C15 120.2(2) . . ?
C21 C16 C15 119.7(2) . . ?
C16 C17 C18 119.3(2) . . ?
C19 C18 C17 120.1(3) . . ?
C18 C19 C20 120.8(3) . . ?
C21 C20 C19 119.7(3) . . ?
C20 C21 C16 120.0(2) . . ?
O7 C22 O8 125.94(18) . . ?
O7 C22 C23 116.45(16) . . ?
O8 C22 C23 117.59(17) . . ?
C28 C23 C24 120.03(18) . . ?
C28 C23 C22 120.03(17) . . ?
C24 C23 C22 119.87(18) . . ?
C25 C24 C23 119.91(19) . . ?
C24 C25 C26 119.88(18) . . ?
C25 C26 C27 120.5(2) . . ?
C26 C27 C28 120.0(2) . . ?
C27 C28 C23 119.61(18) . . ?
N1 C29 C30 121.39(18) . . ?
N2 C30 C29 121.42(19) . . ?
N2 C31 C32 120.60(18) . . ?
N2 C31 C35B 109.2(8) . . ?
C32 C31 C35B 127.9(8) . . ?
N2 C31 C33A 118.96(18) . . ?
C32 C31 C33A 120.4(2) . . ?
C35B C31 C33A 19.9(7) . . ?
N1 C32 C31 120.95(18) . . ?
N1 C32 C35A 117.8(3) . . ?
C31 C32 C35A 121.2(3) . . ?
N1 C32 C33B 120.4(15) . . ?
C31 C32 C33B 118.0(14) . . ?
C35A C32 C33B 10.8(12) . . ?
C31 C33A C34A 112.8(2) . . ?
C34B C33B C32 112(3) . . ?
C32 N1 C29 117.63(16) . . ?
C32 N1 Rh1 127.94(13) . . ?
C29 N1 Rh1 113.99(13) . . ?
C31 N2 C30 117.78(16) . . ?
C31 N2 Rh2 129.68(13) . . ?
C30 N2 Rh2 111.98(13) . . ?
C1 O1 Rh1 120.34(12) . . ?
C1 O2 Rh1 118.40(12) . 2_675 ?
C8 O3 Rh1 119.56(12) . 2_675 ?
C8 O4 Rh1 119.12(11) . . ?
C15 O5 Rh2 119.05(13) . . ?
C15 O6 Rh2 118.79(14) . 2_566 ?
C22 O7 Rh2 118.91(12) . 2_566 ?
C22 O8 Rh2 119.03(13) . . ?
O3 Rh1 O2 88.97(6) 2_675 2_675 ?
O3 Rh1 O1 91.04(6) 2_675 . ?
O2 Rh1 O1 175.82(5) 2_675 . ?
O3 Rh1 O4 175.86(5) 2_675 . ?
O2 Rh1 O4 90.48(6) 2_675 . ?
O1 Rh1 O4 89.22(6) . . ?
O3 Rh1 N1 92.45(5) 2_675 . ?
O2 Rh1 N1 88.13(6) 2_675 . ?
O1 Rh1 N1 96.05(6) . . ?
O4 Rh1 N1 91.63(5) . . ?
O3 Rh1 Rh1 88.08(4) 2_675 2_675 ?
O2 Rh1 Rh1 89.02(4) 2_675 2_675 ?
O1 Rh1 Rh1 86.80(4) . 2_675 ?
O4 Rh1 Rh1 87.81(4) . 2_675 ?
N1 Rh1 Rh1 177.09(4) . 2_675 ?
O7 Rh2 O6 87.80(6) 2_566 2_566 ?
O7 Rh2 O5 92.09(6) 2_566 . ?
O6 Rh2 O5 175.92(5) 2_566 . ?
O7 Rh2 O8 176.06(5) 2_566 . ?
O6 Rh2 O8 91.85(6) 2_566 . ?
O5 Rh2 O8 87.98(6) . . ?
O7 Rh2 N2 88.36(6) 2_566 . ?
O6 Rh2 N2 97.06(6) 2_566 . ?
O5 Rh2 N2 87.01(6) . . ?
O8 Rh2 N2 95.57(6) . . ?
O7 Rh2 Rh2 88.54(4) 2_566 2_566 ?
O6 Rh2 Rh2 88.06(4) 2_566 2_566 ?
O5 Rh2 Rh2 87.86(4) . 2_566 ?
O8 Rh2 Rh2 87.53(4) . 2_566 ?
N2 Rh2 Rh2 173.90(5) . 2_566 ?

loop_
_geom_bond_atom_site_label_1
_geom_bond_atom_site_label_2
_geom_bond_distance
_geom_bond_site_symmetry_2
_geom_bond_publ_flag
C1 O1 1.267(2) . ?
C1 O2 1.272(2) . ?
C1 C2 1.490(3) . ?
C2 C7 1.390(3) . ?
C2 C3 1.397(3) . ?
C3 C4 1.384(3) . ?
C4 C5 1.385(3) . ?
C5 C6 1.383(3) . ?
C6 C7 1.386(3) . ?
C8 O4 1.268(2) . ?
C8 O3 1.275(2) . ?
C8 C9 1.487(3) . ?
C9 C10 1.394(3) . ?
C9 C14 1.395(3) . ?
C10 C11 1.385(3) . ?
C11 C12 1.390(3) . ?
C12 C13 1.383(3) . ?
C13 C14 1.391(3) . ?
C15 O5 1.267(3) . ?
C15 O6 1.271(2) . ?
C15 C16 1.495(3) . ?
C16 C17 1.387(3) . ?
C16 C21 1.395(3) . ?
C17 C18 1.391(4) . ?
C18 C19 1.375(4) . ?
C19 C20 1.380(4) . ?
C20 C21 1.378(4) . ?
C22 O7 1.271(2) . ?
C22 O8 1.273(2) . ?
C22 C23 1.491(3) . ?
C23 C28 1.392(3) . ?
C23 C24 1.398(3) . ?
C24 C25 1.382(3) . ?
C25 C26 1.384(3) . ?
C26 C27 1.387(3) . ?
C27 C28 1.388(3) . ?
C29 N1 1.349(2) . ?
C29 C30 1.377(2) . ?
C30 N2 1.351(3) . ?
C31 N2 1.339(3) . ?
C31 C32 1.413(3) . ?
C31 C35B 1.52(2) . ?
C31 C33A 1.515(3) . ?
C32 N1 1.340(3) . ?
C32 C35A 1.494(6) . ?
C32 C33B 1.55(4) . ?
C33A C34A 1.531(4) . ?
C33B C34B 1.39(3) . ?
N1 Rh1 2.2822(15) . ?
N2 Rh2 2.2777(16) . ?
O1 Rh1 2.0397(14) . ?
O2 Rh1 2.0289(14) 2_675 ?
O3 Rh1 2.0260(14) 2_675 ?
O4 Rh1 2.0433(14) . ?
O5 Rh2 2.0325(15) . ?
O6 Rh2 2.0318(15) 2_566 ?
O7 Rh2 2.0206(14) 2_566 ?
O8 Rh2 2.0385(14) . ?
Rh1 O3 2.0260(14) 2_675 ?
Rh1 O2 2.0289(14) 2_675 ?
Rh1 Rh1 2.4045(3) 2_675 ?
Rh2 O7 2.0206(14) 2_566 ?
Rh2 O6 2.0318(15) 2_566 ?
Rh2 Rh2 2.4055(3) 2_566 ?

loop_
_geom_torsion_atom_site_label_1
_geom_torsion_atom_site_label_2
_geom_torsion_atom_site_label_3
_geom_torsion_atom_site_label_4
_geom_torsion
_geom_torsion_site_symmetry_1
_geom_torsion_site_symmetry_2
_geom_torsion_site_symmetry_3
_geom_torsion_site_symmetry_4
_geom_torsion_publ_flag
O1 C1 C2 C7 173.65(19) . . . . ?
O2 C1 C2 C7 -5.6(3) . . . . ?
O1 C1 C2 C3 -4.3(3) . . . . ?
O2 C1 C2 C3 176.38(19) . . . . ?
C7 C2 C3 C4 -0.2(3) . . . . ?
C1 C2 C3 C4 177.8(2) . . . . ?
C2 C3 C4 C5 -0.6(4) . . . . ?
C3 C4 C5 C6 0.4(4) . . . . ?
C4 C5 C6 C7 0.6(4) . . . . ?
C5 C6 C7 C2 -1.5(4) . . . . ?
C3 C2 C7 C6 1.3(3) . . . . ?
C1 C2 C7 C6 -176.8(2) . . . . ?
O4 C8 C9 C10 179.79(18) . . . . ?
O3 C8 C9 C10 -1.3(3) . . . . ?
O4 C8 C9 C14 -1.1(3) . . . . ?
O3 C8 C9 C14 177.88(18) . . . . ?
C14 C9 C10 C11 0.6(3) . . . . ?
C8 C9 C10 C11 179.73(19) . . . . ?
C9 C10 C11 C12 -0.3(3) . . . . ?
C10 C11 C12 C13 -0.1(3) . . . . ?
C11 C12 C13 C14 0.2(4) . . . . ?
C12 C13 C14 C9 0.2(3) . . . . ?
C10 C9 C14 C13 -0.5(3) . . . . ?
C8 C9 C14 C13 -179.7(2) . . . . ?
O5 C15 C16 C17 -8.0(3) . . . . ?
O6 C15 C16 C17 173.48(19) . . . . ?
O5 C15 C16 C21 170.1(2) . . . . ?
O6 C15 C16 C21 -8.4(3) . . . . ?
C21 C16 C17 C18 0.1(3) . . . . ?
C15 C16 C17 C18 178.3(2) . . . . ?
C16 C17 C18 C19 -0.5(4) . . . . ?
C17 C18 C19 C20 0.2(4) . . . . ?
C18 C19 C20 C21 0.5(4) . . . . ?
C19 C20 C21 C16 -0.8(4) . . . . ?
C17 C16 C21 C20 0.5(4) . . . . ?
C15 C16 C21 C20 -177.6(2) . . . . ?
O7 C22 C23 C28 -169.92(19) . . . . ?
O8 C22 C23 C28 8.8(3) . . . . ?
O7 C22 C23 C24 7.1(3) . . . . ?
O8 C22 C23 C24 -174.18(19) . . . . ?
C28 C23 C24 C25 1.9(3) . . . . ?
C22 C23 C24 C25 -175.12(19) . . . . ?
C23 C24 C25 C26 -0.6(3) . . . . ?
C24 C25 C26 C27 -1.4(3) . . . . ?
C25 C26 C27 C28 2.0(3) . . . . ?
C26 C27 C28 C23 -0.6(3) . . . . ?
C24 C23 C28 C27 -1.3(3) . . . . ?
C22 C23 C28 C27 175.70(19) . . . . ?
N1 C29 C30 N2 -1.8(3) . . . . ?
N2 C31 C32 N1 -2.7(3) . . . . ?
C35B C31 C32 N1 158.0(9) . . . . ?
C33A C31 C32 N1 -179.7(2) . . . . ?
N2 C31 C32 C35A 179.9(3) . . . . ?
C35B C31 C32 C35A -19.5(10) . . . . ?
C33A C31 C32 C35A 2.9(4) . . . . ?
N2 C31 C32 C33B 168.0(14) . . . . ?
C35B C31 C32 C33B -31.4(17) . . . . ?
C33A C31 C32 C33B -9.0(14) . . . . ?
N2 C31 C33A C34A -95.5(3) . . . . ?
C32 C31 C33A C34A 81.5(3) . . . . ?
C35B C31 C33A C34A -160(2) . . . . ?
N1 C32 C33B C34B 123(2) . . . . ?
C31 C32 C33B C34B -48(3) . . . . ?
C35A C32 C33B C34B -158(11) . . . . ?
C31 C32 N1 C29 4.9(3) . . . . ?
C35A C32 N1 C29 -177.6(2) . . . . ?
C33B C32 N1 C29 -165.6(14) . . . . ?
C31 C32 N1 Rh1 -166.94(14) . . . . ?
C35A C32 N1 Rh1 10.6(3) . . . . ?
C33B C32 N1 Rh1 22.6(14) . . . . ?
C30 C29 N1 C32 -2.7(3) . . . . ?
C30 C29 N1 Rh1 170.25(15) . . . . ?
C32 C31 N2 C30 -1.8(3) . . . . ?
C35B C31 N2 C30 -165.8(8) . . . . ?
C33A C31 N2 C30 175.2(2) . . . . ?
C32 C31 N2 Rh2 168.87(14) . . . . ?
C35B C31 N2 Rh2 4.9(8) . . . . ?
C33A C31 N2 Rh2 -14.1(3) . . . . ?
C29 C30 N2 C31 4.0(3) . . . . ?
C29 C30 N2 Rh2 -168.26(15) . . . . ?
O2 C1 O1 Rh1 2.4(3) . . . . ?
C2 C1 O1 Rh1 -176.83(12) . . . . ?
O1 C1 O2 Rh1 -2.5(3) . . . 2_675 ?
C2 C1 O2 Rh1 176.70(12) . . . 2_675 ?
O4 C8 O3 Rh1 3.5(3) . . . 2_675 ?
C9 C8 O3 Rh1 -175.35(12) . . . 2_675 ?
O3 C8 O4 Rh1 -4.1(3) . . . . ?
C9 C8 O4 Rh1 174.75(13) . . . . ?
O6 C15 O5 Rh2 6.3(3) . . . . ?
C16 C15 O5 Rh2 -171.98(13) . . . . ?
O5 C15 O6 Rh2 -6.3(3) . . . 2_566 ?
C16 C15 O6 Rh2 172.02(13) . . . 2_566 ?
O8 C22 O7 Rh2 2.6(3) . . . 2_566 ?
C23 C22 O7 Rh2 -178.77(13) . . . 2_566 ?
O7 C22 O8 Rh2 -2.9(3) . . . . ?
C23 C22 O8 Rh2 178.53(13) . . . . ?
C1 O1 Rh1 O3 -88.99(14) . . . 2_675 ?
C1 O1 Rh1 O2 1.0(8) . . . 2_675 ?
C1 O1 Rh1 O4 86.88(14) . . . . ?
C1 O1 Rh1 N1 178.43(14) . . . . ?
C1 O1 Rh1 Rh1 -0.97(14) . . . 2_675 ?
C8 O4 Rh1 O3 9.1(8) . . . 2_675 ?
C8 O4 Rh1 O2 91.32(14) . . . 2_675 ?
C8 O4 Rh1 O1 -84.51(14) . . . . ?
C8 O4 Rh1 N1 179.47(14) . . . . ?
C8 O4 Rh1 Rh1 2.32(13) . . . 2_675 ?
C32 N1 Rh1 O3 -64.78(16) . . . 2_675 ?
C29 N1 Rh1 O3 123.17(13) . . . 2_675 ?
C32 N1 Rh1 O2 -153.67(16) . . . 2_675 ?
C29 N1 Rh1 O2 34.29(13) . . . 2_675 ?
C32 N1 Rh1 O1 26.52(16) . . . . ?
C29 N1 Rh1 O1 -145.53(13) . . . . ?
C32 N1 Rh1 O4 115.91(16) . . . . ?
C29 N1 Rh1 O4 -56.14(13) . . . . ?
C32 N1 Rh1 Rh1 -165.4(7) . . . 2_675 ?
C29 N1 Rh1 Rh1 22.6(9) . . . 2_675 ?
C15 O5 Rh2 O7 -91.35(15) . . . 2_566 ?
C15 O5 Rh2 O6 -3.0(9) . . . 2_566 ?
C15 O5 Rh2 O8 84.71(15) . . . . ?
C15 O5 Rh2 N2 -179.59(15) . . . . ?
C15 O5 Rh2 Rh2 -2.89(14) . . . 2_566 ?
C22 O8 Rh2 O7 4.6(10) . . . 2_566 ?
C22 O8 Rh2 O6 89.49(16) . . . 2_566 ?
C22 O8 Rh2 O5 -86.44(15) . . . . ?
C22 O8 Rh2 N2 -173.23(15) . . . . ?
C22 O8 Rh2 Rh2 1.51(15) . . . 2_566 ?
C31 N2 Rh2 O7 135.54(18) . . . 2_566 ?
C30 N2 Rh2 O7 -53.35(14) . . . 2_566 ?
C31 N2 Rh2 O6 47.96(18) . . . 2_566 ?
C30 N2 Rh2 O6 -140.93(13) . . . 2_566 ?
C31 N2 Rh2 O5 -132.28(18) . . . . ?
C30 N2 Rh2 O5 38.83(14) . . . . ?
C31 N2 Rh2 O8 -44.60(18) . . . . ?
C30 N2 Rh2 O8 126.50(14) . . . . ?
C31 N2 Rh2 Rh2 -165.0(3) . . . 2_566 ?
C30 N2 Rh2 Rh2 6.1(5) . . . 2_566 ?
